data_2227436
loop_
_publ_author_name
'Fischer, A. I.'
'Gurzhiy, V. V.'
'Belyaev, A. N.'

_publ_section_title
;
 <i>catena</i>-Poly[[cobalt(II)-\m-aqua-\m-propanoato-\k^2^<i>O</i>:<i>O</i>'-\m-propanoato-\k^2^<i>O</i>:<i>O</i>]
 monohydrate]
;
_journal_coeditor_code FJ2358
_journal_issue 11
_journal_name_full 'Acta Crystallographica Section E'
_journal_page_first m1498
_journal_paper_doi 10.1107/S1600536810043540
_journal_volume 66
_journal_year 2010
_chemical_formula_iupac '[Co (C3 H5 O2)2 (H2 O)], H2 O'
_chemical_formula_moiety 'C6 H12 Co O5, H2 O'
_chemical_formula_sum 'C6 H14 Co O6'
_chemical_formula_weight 241.10
_chemical_name_common 'cobalt(II) propionate dihydrate'
_chemical_name_systematic
;
<i>catena</i>-Poly[[cobalt(II)-\m-aqua-\m-propanoato-\k^2^<i>O</i>:<i>O</i>'-
\m-propanoato-\k^2^<i>O</i>:<i>O</i>] monohydrate]
;
_space_group_IT_number 15
_symmetry_cell_setting monoclinic
_symmetry_space_group_name_Hall '-C 2yc'
_symmetry_space_group_name_H-M 'C 1 2/c 1'
_atom_sites_solution_hydrogens geom
_atom_sites_solution_primary direct
_atom_sites_solution_secondary difmap
_cell_angle_alpha 90.00
_cell_angle_beta 103.216(5)
_cell_angle_gamma 90.00
_cell_formula_units_Z 8
_cell_length_a 13.997(4)
_cell_length_b 6.4987(18)
_cell_length_c 21.440(6)
_cell_measurement_reflns_used 7703
_cell_measurement_temperature 170(2)
_cell_measurement_theta_max 35.88
_cell_measurement_theta_min 2.93
_cell_volume 1898.6(9)
_computing_cell_refinement 'SAINT (Bruker, 2009)'
_computing_data_collection 'APEX2 (Bruker, 2009)'
_computing_data_reduction 'SAINT (Bruker, 2009)'
_computing_molecular_graphics 'DIAMOND (Brandenburg, 2008)'
_computing_publication_material 'publCIF (Westrip, 2010)'
_computing_structure_refinement 'SHELXL97 (Sheldrick, 2008)'
_computing_structure_solution 'SHELXS97 (Sheldrick, 2008)'
_diffrn_ambient_temperature 170(2)
_diffrn_measured_fraction_theta_full 0.999
_diffrn_measured_fraction_theta_max 0.999
_diffrn_measurement_device_type 'Bruker APEXII CCD'
_diffrn_measurement_method '\f and \w scans'
_diffrn_radiation_monochromator graphite
_diffrn_radiation_source 'fine-focus sealed tube'
_diffrn_radiation_type MoK\a
_diffrn_radiation_wavelength 0.71073
_diffrn_reflns_av_R_equivalents 0.0317
_diffrn_reflns_av_sigmaI/netI 0.0199
_diffrn_reflns_limit_h_max 19
_diffrn_reflns_limit_h_min -19
_diffrn_reflns_limit_k_max 9
_diffrn_reflns_limit_k_min -9
_diffrn_reflns_limit_l_max 30
_diffrn_reflns_limit_l_min -30
_diffrn_reflns_number 11986
_diffrn_reflns_theta_full 29.99
_diffrn_reflns_theta_max 29.99
_diffrn_reflns_theta_min 1.95
_exptl_absorpt_coefficient_mu 1.805
_exptl_absorpt_correction_T_max 0.3315
_exptl_absorpt_correction_T_min 0.2757
_exptl_absorpt_correction_type multi-scan
_exptl_absorpt_process_details '(SADABS; Bruker, 2007)'
_exptl_crystal_colour red
_exptl_crystal_density_diffrn 1.687
_exptl_crystal_density_method 'not measured'
_exptl_crystal_description Prism
_exptl_crystal_F_000 1000
_exptl_crystal_size_max 0.5
_exptl_crystal_size_mid 0.3
_exptl_crystal_size_min 0.2
_refine_diff_density_max 0.410
_refine_diff_density_min -0.572
_refine_ls_extinction_method none
_refine_ls_goodness_of_fit_ref 1.089
_refine_ls_hydrogen_treatment mixed
_refine_ls_matrix_type full
_refine_ls_number_parameters 130
_refine_ls_number_reflns 2762
_refine_ls_number_restraints 5
_refine_ls_restrained_S_all 1.135
_refine_ls_R_factor_all 0.0283
_refine_ls_R_factor_gt 0.0255
_refine_ls_shift/su_max 0.000
_refine_ls_shift/su_mean 0.000
_refine_ls_structure_factor_coef Fsqd
_refine_ls_weighting_details 'calc w=1/[\s^2^(Fo^2^)+(0.0329P)^2^+1.4667P] where P=(Fo^2^+2Fc^2^)/3'
_refine_ls_weighting_scheme calc
_refine_ls_wR_factor_gt 0.0663
_refine_ls_wR_factor_ref 0.0674
_reflns_number_gt 2542
_reflns_number_total 2762
_reflns_threshold_expression I>2\s(I)
_cod_data_source_file fj2358.cif
_cod_data_source_block I
_cod_original_sg_symbol_H-M 'C 2/c'
_cod_database_code 2227436
_cod_database_fobs_code 2227436

loop_
_symmetry_equiv_pos_as_xyz
'x, y, z'
'-x, y, -z+1/2'
'x+1/2, y+1/2, z'
'-x+1/2, y+1/2, -z+1/2'
'-x, -y, -z'
'x, -y, z-1/2'
'-x+1/2, -y+1/2, -z'
'x+1/2, -y+1/2, z-1/2'

loop_
_atom_site_type_symbol
_atom_site_label
_atom_site_fract_x
_atom_site_fract_y
_atom_site_fract_z
_atom_site_U_iso_or_equiv
_atom_site_adp_type
_atom_site_calc_flag
_atom_site_refinement_flags
_atom_site_occupancy
_atom_site_disorder_assembly
_atom_site_disorder_group
Co Co1 0.248706(13) 0.18331(3) 0.244111(9) 0.01830(7) Uani d . 1 . .
O O1 0.29927(8) 0.44228(16) 0.19444(5) 0.0231(2) Uani d D 1 . .
H H11 0.267(2) 0.511(5) 0.1580(14) 0.080 Uiso d D 1 . .
H H12 0.362(2) 0.441(5) 0.1918(16) 0.080 Uiso d D 1 . .
O O2 0.39246(8) -0.23440(17) 0.29662(6) 0.0262(2) Uani d . 1 . .
O O3 0.23831(8) -0.08151(15) 0.18689(5) 0.0217(2) Uani d . 1 . .
O O4 0.39309(8) 0.10838(17) 0.28586(5) 0.0246(2) Uani d D 1 . .
O O5 0.47910(10) 0.4367(2) 0.17307(8) 0.0391(3) Uani d D 1 . .
H H51 0.516(2) 0.328(5) 0.1935(15) 0.080 Uiso d D 1 . .
H H52 0.517(2) 0.543(4) 0.1846(16) 0.080 Uiso d D 1 . .
O O6 0.21765(10) -0.29849(19) 0.10436(6) 0.0338(3) Uani d . 1 . .
C C1 0.53359(12) -0.0526(3) 0.35261(9) 0.0304(3) Uani d . 1 . .
H H1A 0.5732 0.0598 0.3390 0.046 Uiso calc . 1 . .
H H1B 0.5683 -0.1860 0.3505 0.046 Uiso calc . 1 . .
C C2 0.21658(11) -0.1222(2) 0.12565(7) 0.0229(3) Uani d . 1 . .
C C3 0.1606(2) 0.0073(4) 0.01094(10) 0.0580(7) Uani d . 1 . .
H H3A 0.1450 0.1368 -0.0146 0.087 Uiso calc . 1 . .
H H3B 0.1013 -0.0834 0.0029 0.087 Uiso calc . 1 . .
H H3C 0.2157 -0.0660 -0.0021 0.087 Uiso calc . 1 . .
C C4 0.52401(19) -0.0140(5) 0.42103(11) 0.0600(7) Uani d . 1 . .
H H4A 0.5908 -0.0101 0.4503 0.090 Uiso calc . 1 . .
H H4B 0.4847 -0.1272 0.4346 0.090 Uiso calc . 1 . .
H H4C 0.4902 0.1206 0.4231 0.090 Uiso calc . 1 . .
C C5 0.43274(11) -0.0596(2) 0.30805(7) 0.0208(3) Uani d . 1 . .
C C6 0.19027(18) 0.0594(3) 0.08116(9) 0.0418(5) Uani d . 1 . .
H H6A 0.1351 0.1358 0.0932 0.063 Uiso calc . 1 . .
H H6B 0.2480 0.1544 0.0881 0.063 Uiso calc . 1 . .

loop_
_atom_site_aniso_label
_atom_site_aniso_U_11
_atom_site_aniso_U_22
_atom_site_aniso_U_33
_atom_site_aniso_U_12
_atom_site_aniso_U_13
_atom_site_aniso_U_23
Co1 0.01681(10) 0.01335(10) 0.02365(11) 0.00019(7) 0.00237(7) 0.00019(7)
O1 0.0216(5) 0.0199(5) 0.0281(5) 0.0003(4) 0.0061(4) 0.0025(4)
O2 0.0192(5) 0.0173(5) 0.0387(6) -0.0008(4) -0.0006(4) 0.0004(4)
O3 0.0247(5) 0.0170(5) 0.0221(5) 0.0004(4) 0.0026(4) 0.0003(4)
O4 0.0185(5) 0.0181(5) 0.0347(6) 0.0001(4) 0.0010(4) 0.0004(4)
O5 0.0241(6) 0.0228(6) 0.0687(10) 0.0001(5) 0.0068(6) 0.0011(6)
O6 0.0486(8) 0.0254(6) 0.0255(5) 0.0056(5) 0.0044(5) -0.0032(4)
C1 0.0188(7) 0.0231(8) 0.0443(9) 0.0001(6) -0.0034(6) 0.0012(6)
C2 0.0225(7) 0.0225(7) 0.0234(6) 0.0027(6) 0.0043(5) 0.0012(5)
C3 0.089(2) 0.0507(13) 0.0271(9) 0.0158(13) -0.0012(10) 0.0075(9)
C4 0.0477(13) 0.0883(19) 0.0351(10) -0.0161(13) -0.0093(9) 0.0042(12)
C5 0.0170(6) 0.0199(7) 0.0253(6) 0.0002(5) 0.0044(5) -0.0005(5)
C6 0.0667(14) 0.0300(9) 0.0270(8) 0.0139(9) 0.0069(8) 0.0065(7)

loop_
_atom_type_symbol
_atom_type_description
_atom_type_scat_dispersion_real
_atom_type_scat_dispersion_imag
_atom_type_scat_source
C C 0.0033 0.0016 'International Tables Vol C Tables 4.2.6.8 and 6.1.1.4'
O O 0.0106 0.0060 'International Tables Vol C Tables 4.2.6.8 and 6.1.1.4'
Co Co 0.3494 0.9721 'International Tables Vol C Tables 4.2.6.8 and 6.1.1.4'
H H 0.0000 0.0000 'International Tables Vol C Tables 4.2.6.8 and 6.1.1.4'

loop_
_geom_angle_atom_site_label_1
_geom_angle_atom_site_label_2
_geom_angle_atom_site_label_3
_geom_angle_site_symmetry_1
_geom_angle_site_symmetry_3
_geom_angle
_geom_angle_publ_flag
O2 Co1 O4 4 . 178.40(4) ?
O2 Co1 O3 4 . 91.94(5) ?
O4 Co1 O3 . . 89.44(4) ?
O2 Co1 O3 4 4 91.72(5) ?
O4 Co1 O3 . 4 87.03(4) ?
O3 Co1 O3 . 4 171.46(4) ?
O2 Co1 O1 4 . 88.83(5) ?
O4 Co1 O1 . . 89.94(5) ?
O3 Co1 O1 . . 109.40(5) ?
O3 Co1 O1 4 . 78.38(5) ?
O2 Co1 O1 4 4_545 92.50(5) ?
O4 Co1 O1 . 4_545 88.60(5) ?
O3 Co1 O1 . 4_545 77.35(4) ?
O3 Co1 O1 4 4_545 94.79(5) ?
O1 Co1 O1 . 4_545 173.08(3) ?
Co1 O1 Co1 . 4 94.44(5) ?
Co1 O1 H11 . . 129(2) ?
Co1 O1 H11 4 . 90(2) ?
Co1 O1 H12 . . 117(2) ?
Co1 O1 H12 4 . 118(2) ?
H11 O1 H12 . . 104(3) ?
C5 O2 Co1 . 4_545 131.47(10) ?
C2 O3 Co1 . . 136.31(10) ?
C2 O3 Co1 . 4_545 121.50(10) ?
Co1 O3 Co1 . 4_545 101.60(5) ?
C5 O4 Co1 . . 131.66(10) ?
H51 O5 H52 . . 104(3) ?
C5 C1 C4 . . 109.75(16) ?
C5 C1 H1A . . 109.7 ?
C4 C1 H1A . . 109.7 ?
C5 C1 H1B . . 109.7 ?
C4 C1 H1B . . 109.7 ?
H1A C1 H1B . . 108.2 ?
O6 C2 O3 . . 122.70(14) ?
O6 C2 C6 . . 120.92(14) ?
O3 C2 C6 . . 116.38(14) ?
C6 C3 H3A . . 109.5 ?
C6 C3 H3B . . 109.5 ?
H3A C3 H3B . . 109.5 ?
C6 C3 H3C . . 109.5 ?
H3A C3 H3C . . 109.5 ?
H3B C3 H3C . . 109.5 ?
C1 C4 H4A . . 109.5 ?
C1 C4 H4B . . 109.5 ?
H4A C4 H4B . . 109.5 ?
C1 C4 H4C . . 109.5 ?
H4A C4 H4C . . 109.5 ?
H4B C4 H4C . . 109.5 ?
O2 C5 O4 . . 124.23(14) ?
O2 C5 C1 . . 117.31(13) ?
O4 C5 C1 . . 118.44(13) ?
C3 C6 C2 . . 115.31(17) ?
C3 C6 H6A . . 108.4 ?
C2 C6 H6A . . 108.4 ?
C3 C6 H6B . . 108.4 ?
C2 C6 H6B . . 108.4 ?
H6A C6 H6B . . 107.5 ?

loop_
_geom_bond_atom_site_label_1
_geom_bond_atom_site_label_2
_geom_bond_site_symmetry_2
_geom_bond_distance
_geom_bond_publ_flag
Co1 O2 4 2.0406(12) ?
Co1 O4 . 2.0726(12) ?
Co1 O3 . 2.0991(11) ?
Co1 O3 4 2.1058(11) ?
Co1 O1 . 2.1936(12) ?
Co1 O1 4_545 2.2460(12) ?
O1 H11 . 0.92(3) ?
O1 H12 . 0.89(3) ?
O2 C5 . 1.2669(18) ?
O3 C2 . 1.3053(18) ?
O4 C5 . 1.2670(18) ?
O5 H51 . 0.92(3) ?
O5 H52 . 0.87(3) ?
O6 C2 . 1.2346(19) ?
C1 C5 . 1.514(2) ?
C1 C4 . 1.524(3) ?
C1 H1A . 1.0000 ?
C1 H1B . 1.0000 ?
C2 C6 . 1.509(2) ?
C3 C6 . 1.506(3) ?
C3 H3A . 1.0000 ?
C3 H3B . 1.0000 ?
C3 H3C . 1.0000 ?
C4 H4A . 1.0000 ?
C4 H4B . 1.0000 ?
C4 H4C . 1.0000 ?
C6 H6A . 1.0000 ?
C6 H6B . 1.0000 ?

loop_
_geom_hbond_atom_site_label_D
_geom_hbond_atom_site_label_H
_geom_hbond_atom_site_label_A
_geom_hbond_site_symmetry_A
_geom_hbond_distance_DH
_geom_hbond_distance_HA
_geom_hbond_distance_DA
_geom_hbond_angle_DHA
_geom_hbond_publ_flag
O1 H11 O6 1_565 0.92(3) 1.72(3) 2.620(2) 163(3) y
O1 H12 O5 . 0.89(3) 1.78(3) 2.660(2) 171(3) y
O5 H51 O4 2_655 0.92(3) 1.90(3) 2.794(2) 163(3) y
O5 H52 O2 2_665 0.87(3) 1.91(3) 2.773(2) 174(3) y
